data_7023745
loop_
_publ_author_name
'Beattie, Christopher'
'Farina, Paolo'
'Levason, William'
'Reid, Gillian'

_publ_section_title
;
 Oxa-thia-, oxa-selena and crown ether macrocyclic complexes of tin(ii)
 tetrafluoroborate and hexafluorophosphate - synthesis, properties and
 structures.
;
_journal_issue 42
_journal_name_full 'Dalton transactions (Cambridge, England : 2003)'
_journal_page_first 15183
_journal_page_last 15190
_journal_paper_doi 10.1039/c3dt51889b
_journal_volume 42
_journal_year 2013
_chemical_formula_moiety '(C12 H28 O6 S2 Sn 2+)2, (F6 P 1-)3, F 1- '
_chemical_formula_sum 'C24 H56 F19 O12 P3 S4 Sn2'
_chemical_formula_weight 1356.22
_chemical_name_systematic
; 
 Bis(diaqua(1,4,10,13-tetraoxa-7,16-dithiacyclooctadecane)tin(II))
 tris-hexafluorophosphate fluoride 
;
_space_group_IT_number 130
_space_group_name_Hall '-P 4a 2ac'
_symmetry_cell_setting tetragonal
_symmetry_space_group_name_Hall '-P 4a 2ac'
_symmetry_space_group_name_H-M 'P 4/n c c :2'
_atom_sites_solution_hydrogens geom
_atom_sites_solution_primary direct
_atom_sites_solution_secondary difmap
_audit_creation_date 2013-03-18
_audit_creation_method 'SHELXL-97 + hand edit'
_cell_angle_alpha 90.00
_cell_angle_beta 90.00
_cell_angle_gamma 90.00
_cell_formula_units_Z 4
_cell_length_a 17.656(3)
_cell_length_b 17.656(3)
_cell_length_c 15.5791(10)
_cell_measurement_reflns_used 24012
_cell_measurement_temperature 100(2)
_cell_measurement_theta_max 27.5
_cell_measurement_theta_min 3.1
_cell_volume 4856.5(12)
_computing_cell_refinement 'CrystalClear-SM Expert 2.0 r7 (Rigaku, 2011)'
_computing_data_collection 'CrystalClear-SM Expert 2.0 r7 (Rigaku, 2011)'
_computing_data_reduction 'CrystalClear-SM Expert 2.0 r7 (Rigaku, 2011)'
_computing_molecular_graphics 'ORTEP-III (Farrugia, 1997)'
_computing_structure_refinement 'SHELXL-97 (Sheldrick, 2008)'
_computing_structure_solution 'SHELXS-97 (Sheldrick, 1997)'
_diffrn_ambient_temperature 100(2)
_diffrn_detector 'CCD plate'
_diffrn_detector_type 'Rigaku HG Saturn724+ (2x2 bin mode)'
_diffrn_measured_fraction_theta_full 0.994
_diffrn_measured_fraction_theta_max 0.994
_diffrn_measurement_device 'Four-circle \k diffractometer'
_diffrn_measurement_device_type 'Rigaku AFC12 '
_diffrn_measurement_method 'Profile data from \w-scans'
_diffrn_radiation_collimation 'Confocal mirrors, VHF VariMax '
_diffrn_radiation_type MoK\a
_diffrn_radiation_wavelength 0.71073
_diffrn_reflns_av_R_equivalents 0.0551
_diffrn_reflns_av_unetI/netI 0.0206
_diffrn_reflns_limit_h_max 22
_diffrn_reflns_limit_h_min -22
_diffrn_reflns_limit_k_max 22
_diffrn_reflns_limit_k_min -22
_diffrn_reflns_limit_l_max 20
_diffrn_reflns_limit_l_min -20
_diffrn_reflns_number 54421
_diffrn_reflns_theta_full 27.48
_diffrn_reflns_theta_max 27.48
_diffrn_reflns_theta_min 3.08
_diffrn_source 'Rotating anode X-ray tube'
_diffrn_source_type 'Rigaku FR-E+ Superbright'
_diffrn_standards_number 0
_exptl_absorpt_coefficient_mu 1.421
_exptl_absorpt_correction_T_max 1.000
_exptl_absorpt_correction_T_min 0.806
_exptl_absorpt_correction_type multi-scan
_exptl_absorpt_process_details
;Jacobson, R.A. (1998). REQAB. Private communication to the 
 Rigaku Corporation, Tokyo, Japan. 
;
_exptl_crystal_colour colourless
_exptl_crystal_density_diffrn 1.855
_exptl_crystal_density_method 'not measured'
_exptl_crystal_description prism
_exptl_crystal_F_000 2704
_exptl_crystal_size_max 0.15
_exptl_crystal_size_mid 0.05
_exptl_crystal_size_min 0.03
_refine_diff_density_max 1.830
_refine_diff_density_min -1.182
_refine_diff_density_rms 0.135
_refine_ls_extinction_method none
_refine_ls_goodness_of_fit_ref 1.079
_refine_ls_hydrogen_treatment constr
_refine_ls_matrix_type full
_refine_ls_number_parameters 148
_refine_ls_number_reflns 2785
_refine_ls_number_restraints 0
_refine_ls_restrained_S_all 1.079
_refine_ls_R_factor_all 0.0593
_refine_ls_R_factor_gt 0.0470
_refine_ls_shift/su_max 0.001
_refine_ls_shift/su_mean 0.000
_refine_ls_structure_factor_coef Fsqd
_refine_ls_weighting_details 'w=1/[\s^2^(Fo^2^)+(0.0764P)^2^+9.7903P] where P=(Fo^2^+2Fc^2^)/3'
_refine_ls_weighting_scheme calc
_refine_ls_wR_factor_gt 0.1283
_refine_ls_wR_factor_ref 0.1350
_reflns_number_gt 2219
_reflns_number_total 2785
_reflns_threshold_expression I>2\s(I)
_cod_data_source_file c3dt51889b.txt
_cod_data_source_block 13paf148ra
_cod_depositor_comments
;
The following automatic conversions were performed:

data name '_iucr_refine_instruction_details' was replaced with
'_iucr_refine_instructions_details' as specified in the replacement
file 'data/replacement-values/replacement_tags.lst'.

Automatic conversion script
Id: cif_correct_tags 9268 2022-04-12 08:56:07Z antanas 
;
_cod_original_sg_symbol_H-M 'P 4/n c c'
_cod_database_code 7023745

loop_
_symmetry_equiv_pos_as_xyz
'x, y, z'
'-x+1/2, -y+1/2, z'
'-y+1/2, x, z'
'y, -x+1/2, z'
'-x, y+1/2, -z+1/2'
'x+1/2, -y, -z+1/2'
'y+1/2, x+1/2, -z+1/2'
'-y, -x, -z+1/2'
'-x, -y, -z'
'x-1/2, y-1/2, -z'
'y-1/2, -x, -z'
'-y, x-1/2, -z'
'x, -y-1/2, z-1/2'
'-x-1/2, y, z-1/2'
'-y-1/2, -x-1/2, z-1/2'
'y, x, z-1/2'

loop_
_atom_site_label
_atom_site_type_symbol
_atom_site_fract_x
_atom_site_fract_y
_atom_site_fract_z
_atom_site_U_iso_or_equiv
_atom_site_adp_type
_atom_site_occupancy
_atom_site_symmetry_multiplicity
_atom_site_calc_flag
_atom_site_refinement_flags
Sn1 Sn 0.594329(15) 0.094329(15) 0.7500 0.02372(16) Uani 1 2 d S
S1 S 0.55189(6) 0.19634(6) 0.89449(7) 0.0305(3) Uani 1 1 d .
O1 O 0.59495(17) 0.02470(18) 0.91385(18) 0.0307(7) Uani 1 1 d .
O2 O 0.68555(18) -0.03579(17) 0.7783(2) 0.0315(6) Uani 1 1 d .
O3 O 0.70851(18) 0.12188(19) 0.8111(2) 0.0370(7) Uani 1 1 d .
C1 C 0.5186(3) 0.1237(3) 0.9675(3) 0.0431(12) Uani 1 1 d .
H1A H 0.5002 0.1475 1.0211 0.052 Uiso 1 1 calc R
H1B H 0.4759 0.0960 0.9410 0.052 Uiso 1 1 calc R
C2 C 0.5813(4) 0.0693(3) 0.9879(3) 0.0461(14) Uani 1 1 d .
H2A H 0.6277 0.0974 1.0040 0.055 Uiso 1 1 calc R
H2B H 0.5665 0.0365 1.0366 0.055 Uiso 1 1 calc R
C3 C 0.6551(3) -0.0282(3) 0.9264(3) 0.0395(11) Uani 1 1 d .
H3A H 0.6455 -0.0586 0.9787 0.047 Uiso 1 1 calc R
H3B H 0.7035 -0.0007 0.9342 0.047 Uiso 1 1 calc R
C4 C 0.6603(3) -0.0788(3) 0.8505(3) 0.0387(11) Uani 1 1 d .
H4A H 0.6963 -0.1205 0.8622 0.046 Uiso 1 1 calc R
H4B H 0.6100 -0.1012 0.8382 0.046 Uiso 1 1 calc R
C5 C 0.6943(3) -0.0811(2) 0.7040(3) 0.0354(10) Uani 1 1 d .
H5A H 0.6440 -0.0949 0.6806 0.043 Uiso 1 1 calc R
H5B H 0.7216 -0.1284 0.7185 0.043 Uiso 1 1 calc R
C6 C 0.7385(3) -0.0365(3) 0.6380(3) 0.0374(11) Uani 1 1 d .
H6A H 0.7453 -0.0685 0.5864 0.045 Uiso 1 1 calc R
H6B H 0.7895 -0.0259 0.6616 0.045 Uiso 1 1 calc R
P1 P 0.2500 0.2500 0.48794(16) 0.0288(5) Uani 1 4 d S
P2 P 0.41734(7) -0.08266(7) 0.7500 0.0282(3) Uani 1 2 d S
F1 F 0.2500 0.2500 0.3842(4) 0.0456(14) Uani 1 4 d S
F2 F 0.32246(16) 0.30377(17) 0.4877(2) 0.0493(8) Uani 1 1 d .
F3 F 0.2500 0.2500 0.5914(4) 0.0366(12) Uani 1 4 d S
F4 F 0.43468(17) -0.01010(16) 0.80749(17) 0.0428(7) Uani 1 1 d .
F5 F 0.36546(18) -0.03199(18) 0.68819(18) 0.0489(7) Uani 1 1 d .
F6 F 0.34532(16) -0.10183(16) 0.80826(19) 0.0429(7) Uani 1 1 d .
F7 F 0.7500 0.2500 0.7500 0.077(3) Uiso 0.607(14) 4 d SP
F8 F 0.7500 0.2500 1.0000 0.077(3) Uiso 0.393(14) 4 d SP

loop_
_atom_site_aniso_label
_atom_site_aniso_U_11
_atom_site_aniso_U_22
_atom_site_aniso_U_33
_atom_site_aniso_U_23
_atom_site_aniso_U_13
_atom_site_aniso_U_12
Sn1 0.02559(18) 0.02559(18) 0.0200(2) -0.00205(10) 0.00205(10) 0.00015(14)
S1 0.0394(6) 0.0277(5) 0.0246(5) -0.0027(4) 0.0079(4) -0.0043(4)
O1 0.0414(17) 0.0335(16) 0.0173(14) 0.0028(12) -0.0049(12) 0.0020(13)
O2 0.0365(16) 0.0264(15) 0.0317(15) 0.0015(13) -0.0005(13) 0.0017(13)
O3 0.0337(17) 0.0408(18) 0.0365(17) -0.0115(14) 0.0013(14) -0.0061(14)
C1 0.068(3) 0.035(2) 0.027(2) -0.0029(19) 0.021(2) -0.003(2)
C2 0.085(4) 0.037(3) 0.017(2) -0.0005(19) 0.002(2) -0.010(3)
C3 0.047(3) 0.044(3) 0.028(2) 0.017(2) -0.013(2) 0.004(2)
C4 0.042(3) 0.030(2) 0.045(3) 0.013(2) -0.003(2) 0.004(2)
C5 0.033(2) 0.026(2) 0.048(3) -0.0116(19) 0.004(2) 0.0034(18)
C6 0.032(2) 0.032(2) 0.048(3) -0.018(2) 0.010(2) -0.0023(19)
P1 0.0211(6) 0.0211(6) 0.0442(13) 0.000 0.000 0.000
P2 0.0313(5) 0.0313(5) 0.0221(7) -0.0020(4) 0.0020(4) -0.0024(6)
F1 0.047(2) 0.047(2) 0.043(3) 0.000 0.000 0.000
F2 0.0338(14) 0.0499(17) 0.064(2) -0.0314(15) 0.0256(13) -0.0216(13)
F3 0.0325(16) 0.0325(16) 0.045(3) 0.000 0.000 0.000
F4 0.0521(17) 0.0442(16) 0.0321(14) -0.0112(12) 0.0022(13) -0.0101(14)
F5 0.0582(18) 0.0500(17) 0.0383(15) 0.0021(13) -0.0127(14) 0.0078(15)
F6 0.0378(15) 0.0485(17) 0.0424(16) -0.0083(13) 0.0145(13) -0.0051(13)

loop_
_atom_type_symbol
_atom_type_description
_atom_type_scat_dispersion_real
_atom_type_scat_dispersion_imag
_atom_type_scat_source
C C 0.0033 0.0016 'International Tables Vol C Tables 4.2.6.8 and 6.1.1.4'
H H 0.0000 0.0000 'International Tables Vol C Tables 4.2.6.8 and 6.1.1.4'
O O 0.0106 0.0060 'International Tables Vol C Tables 4.2.6.8 and 6.1.1.4'
F F 0.0171 0.0103 'International Tables Vol C Tables 4.2.6.8 and 6.1.1.4'
P P 0.1023 0.0942 'International Tables Vol C Tables 4.2.6.8 and 6.1.1.4'
S S 0.1246 0.1234 'International Tables Vol C Tables 4.2.6.8 and 6.1.1.4'
Sn Sn -0.6537 1.4246 'International Tables Vol C Tables 4.2.6.8 and 6.1.1.4'

loop_
_geom_angle_atom_site_label_1
_geom_angle_atom_site_label_2
_geom_angle_atom_site_label_3
_geom_angle
_geom_angle_site_symmetry_1
_geom_angle_site_symmetry_3
O3 Sn1 O3 78.32(18) . 7_546
O3 Sn1 O1 73.33(10) . .
O3 Sn1 O1 139.33(10) 7_546 .
O3 Sn1 O2 66.83(11) . .
O3 Sn1 O2 131.19(10) 7_546 .
O1 Sn1 O2 60.45(9) . .
O3 Sn1 S1 77.17(8) . .
O3 Sn1 S1 80.49(8) 7_546 .
O1 Sn1 S1 65.32(7) . .
O2 Sn1 S1 120.94(7) . .
C6 S1 C1 100.9(2) 7_546 .
C6 S1 Sn1 104.80(15) 7_546 .
C1 S1 Sn1 97.34(15) . .
C2 O1 C3 112.2(4) . .
C2 O1 Sn1 119.4(3) . .
C3 O1 Sn1 114.2(2) . .
C5 O2 C4 112.2(3) . .
C5 O2 Sn1 113.0(3) . .
C4 O2 Sn1 112.0(3) . .
C2 C1 S1 110.4(4) . .
C2 C1 H1A 109.6 . .
S1 C1 H1A 109.6 . .
C2 C1 H1B 109.6 . .
S1 C1 H1B 109.6 . .
H1A C1 H1B 108.1 . .
O1 C2 C1 108.0(4) . .
O1 C2 H2A 110.1 . .
C1 C2 H2A 110.1 . .
O1 C2 H2B 110.1 . .
C1 C2 H2B 110.1 . .
H2A C2 H2B 108.4 . .
O1 C3 C4 109.2(4) . .
O1 C3 H3A 109.8 . .
C4 C3 H3A 109.8 . .
O1 C3 H3B 109.8 . .
C4 C3 H3B 109.8 . .
H3A C3 H3B 108.3 . .
O2 C4 C3 109.0(4) . .
O2 C4 H4A 109.9 . .
C3 C4 H4A 109.9 . .
O2 C4 H4B 109.9 . .
C3 C4 H4B 109.9 . .
H4A C4 H4B 108.3 . .
O2 C5 C6 108.5(4) . .
O2 C5 H5A 110.0 . .
C6 C5 H5A 110.0 . .
O2 C5 H5B 110.0 . .
C6 C5 H5B 110.0 . .
H5A C5 H5B 108.4 . .
C5 C6 S1 115.4(3) . 7_546
C5 C6 H6A 108.4 . .
S1 C6 H6A 108.4 7_546 .
C5 C6 H6B 108.4 . .
S1 C6 H6B 108.4 7_546 .
H6A C6 H6B 107.5 . .
F2 P1 F2 179.7(3) 2 .
F2 P1 F2 90.000(1) 2 4
F2 P1 F2 90.000(1) . 4
F2 P1 F2 90.000(1) 2 3
F2 P1 F2 90.000(1) . 3
F2 P1 F2 179.7(3) 4 3
F2 P1 F3 90.15(14) 2 .
F2 P1 F3 90.15(14) . .
F2 P1 F3 90.15(14) 4 .
F2 P1 F3 90.15(14) 3 .
F2 P1 F1 89.85(14) 2 .
F2 P1 F1 89.85(14) . .
F2 P1 F1 89.85(14) 4 .
F2 P1 F1 89.85(14) 3 .
F3 P1 F1 180.000(1) . .
F4 P2 F4 90.4(2) . 7_546
F4 P2 F6 178.73(16) . 7_546
F4 P2 F6 90.22(14) 7_546 7_546
F4 P2 F6 90.22(14) . .
F4 P2 F6 178.73(16) 7_546 .
F6 P2 F6 89.2(2) 7_546 .
F4 P2 F5 90.83(17) . 7_546
F4 P2 F5 89.93(17) 7_546 7_546
F6 P2 F5 90.27(17) 7_546 7_546
F6 P2 F5 88.96(17) . 7_546
F4 P2 F5 89.93(17) . .
F4 P2 F5 90.83(17) 7_546 .
F6 P2 F5 88.96(17) 7_546 .
F6 P2 F5 90.27(17) . .
F5 P2 F5 178.9(3) 7_546 .

loop_
_geom_bond_atom_site_label_1
_geom_bond_atom_site_label_2
_geom_bond_distance
_geom_bond_site_symmetry_2
Sn1 O3 2.282(3) .
Sn1 O3 2.282(3) 7_546
Sn1 O1 2.833(3) .
Sn1 O2 2.840(3) .
Sn1 S1 2.9787(10) .
S1 C6 1.802(5) 7_546
S1 C1 1.811(5) .
O1 C2 1.418(6) .
O1 C3 1.428(6) .
O2 C5 1.417(5) .
O2 C4 1.428(6) .
C1 C2 1.499(8) .
C1 H1A 0.9900 .
C1 H1B 0.9900 .
C2 H2A 0.9900 .
C2 H2B 0.9900 .
C3 C4 1.485(7) .
C3 H3A 0.9900 .
C3 H3B 0.9900 .
C4 H4A 0.9900 .
C4 H4B 0.9900 .
C5 C6 1.513(7) .
C5 H5A 0.9900 .
C5 H5B 0.9900 .
C6 S1 1.802(5) 7_546
C6 H6A 0.9900 .
C6 H6B 0.9900 .
P1 F2 1.593(3) 2
P1 F2 1.593(3) .
P1 F2 1.593(3) 4
P1 F2 1.593(3) 3
P1 F3 1.612(6) .
P1 F1 1.616(6) .
P2 F4 1.593(3) .
P2 F4 1.593(3) 7_546
P2 F6 1.599(3) 7_546
P2 F6 1.599(3) .
P2 F5 1.602(3) 7_546
P2 F5 1.602(3) .

loop_
_geom_torsion_atom_site_label_1
_geom_torsion_atom_site_label_2
_geom_torsion_atom_site_label_3
_geom_torsion_atom_site_label_4
_geom_torsion
_geom_torsion_site_symmetry_1
_geom_torsion_site_symmetry_4
C6 S1 C1 C2 167.2(4) 7_546 .
Sn1 S1 C1 C2 60.6(4) . .
C3 O1 C2 C1 178.8(4) . .
Sn1 O1 C2 C1 41.1(5) . .
S1 C1 C2 O1 -71.7(5) . .
C2 O1 C3 C4 173.4(4) . .
Sn1 O1 C3 C4 -46.6(4) . .
C5 O2 C4 C3 178.0(4) . .
Sn1 O2 C4 C3 -53.6(4) . .
O1 C3 C4 O2 68.3(5) . .
C4 O2 C5 C6 -166.4(4) . .
Sn1 O2 C5 C6 65.8(4) . .
O2 C5 C6 S1 -59.1(5) . 7_546
